data_7108126
loop_
_publ_author_name
'Sabine Scheuermayer'
'Floriana Tuna'
'Michael Bodensteiner'
'Manfred Scheer'
'Richard A. Layfield'

_publ_section_title
;
 Spin crossover in phosphorus- and arsenic-bridged
 cyclopentadienyl-manganese(II) dimers
;
_journal_issue 65
_journal_name_full Chem.Commun.
_journal_page_first 8087
_journal_page_last 8089
_journal_paper_doi 10.1039/c2cc32893c
_journal_volume 48
_journal_year 2012
_chemical_compound_source 'see text'
_chemical_formula_moiety 'C22 H46 As2 Mn2 Si4'
_chemical_formula_sum 'C22 H46 As2 Mn2 Si4'
_chemical_formula_weight 682.67
_chemical_name_systematic ?
_space_group_IT_number 14
_symmetry_cell_setting monoclinic
_symmetry_Int_Tables_number 14
_symmetry_space_group_name_Hall '-P 2yn'
_symmetry_space_group_name_H-M 'P 1 21/n 1'
_atom_sites_solution_hydrogens geom
_atom_sites_solution_primary direct
_atom_sites_solution_secondary difmap
_cell_angle_alpha 90
_cell_angle_beta 108.566(5)
_cell_angle_gamma 90
_cell_formula_units_Z 2
_cell_length_a 9.4339(5)
_cell_length_b 17.4810(7)
_cell_length_c 11.2554(5)
_cell_measurement_reflns_used 3303
_cell_measurement_temperature 123.0(1)
_cell_measurement_theta_max 72.9627
_cell_measurement_theta_min 4.1400
_cell_volume 1759.57(15)
_computing_cell_refinement
;
CrysAlisPro, Oxford Diffraction Ltd.,
Version 1.171.34.36 (release 02-08-2010 CrysAlis171 .NET)
(compiled Aug 2 2010,13:00:58)
;
_computing_data_collection
;
CrysAlisPro, Oxford Diffraction Ltd.,
Version 1.171.34.36 (release 02-08-2010 CrysAlis171 .NET)
(compiled Aug 2 2010,13:00:58)
;
_computing_data_reduction
;
CrysAlisPro, Oxford Diffraction Ltd.,
Version 1.171.34.36 (release 02-08-2010 CrysAlis171 .NET)
(compiled Aug 2 2010,13:00:58)
;
_computing_molecular_graphics 'SXGRAPH (Farrugia, 1999)'
_computing_publication_material 'PLATON (Spek, 2003)'
_computing_structure_refinement 'SHELXL-97 (Sheldrick, 1997)'
_computing_structure_solution 'SIR-97 (Altomare, 1999)'
_diffrn_ambient_temperature 123.0(1)
_diffrn_detector_area_resol_mean 10.5431
_diffrn_measured_fraction_theta_full 0.964
_diffrn_measured_fraction_theta_max 0.964
_diffrn_measurement_device_type 'Xcalibur, Ruby, Gemini ultra'
_diffrn_measurement_method '\w scans'
_diffrn_radiation_monochromator mirror
_diffrn_radiation_probe x-ray
_diffrn_radiation_source 'Enhance Ultra (Cu) X-ray Source'
_diffrn_radiation_type CuK\a
_diffrn_radiation_wavelength 1.54178
_diffrn_reflns_av_R_equivalents 0.0346
_diffrn_reflns_av_sigmaI/netI 0.0418
_diffrn_reflns_limit_h_max 8
_diffrn_reflns_limit_h_min -11
_diffrn_reflns_limit_k_max 21
_diffrn_reflns_limit_k_min -19
_diffrn_reflns_limit_l_max 13
_diffrn_reflns_limit_l_min -13
_diffrn_reflns_number 6522
_diffrn_reflns_reduction_process
;
;
_diffrn_reflns_theta_full 73.11
_diffrn_reflns_theta_max 73.11
_diffrn_reflns_theta_min 4.86
_exptl_absorpt_coefficient_mu 9.283
_exptl_absorpt_correction_T_max 0.359
_exptl_absorpt_correction_T_min 0.166
_exptl_absorpt_correction_type analytical
_exptl_absorpt_process_details
;
CrysAlisPro, Oxford Diffraction Ltd.,
Version 1.171.34.36 (release 02-08-2010 CrysAlis171 .NET)
(compiled Aug 2 2010,13:00:58)
Analytical numeric absorption correction using a multifaceted crystal
model based on expressions derived by R.C. Clark & J.S. Reid.
(Clark, R. C. & Reid, J. S. (1995). Acta Cryst. A51, 887-897)
;
_exptl_crystal_colour 'pale yellow'
_exptl_crystal_density_diffrn 1.288
_exptl_crystal_density_method 'Not Measured'
_exptl_crystal_description prism
_exptl_crystal_F_000 700
_exptl_crystal_size_max 0.3247
_exptl_crystal_size_mid 0.2625
_exptl_crystal_size_min 0.1521
_refine_diff_density_max 0.797
_refine_diff_density_min -0.582
_refine_diff_density_rms 0.084
_refine_ls_extinction_method none
_refine_ls_goodness_of_fit_ref 1.065
_refine_ls_hydrogen_treatment constr
_refine_ls_matrix_type full
_refine_ls_number_parameters 187
_refine_ls_number_reflns 3391
_refine_ls_number_restraints 40
_refine_ls_restrained_S_all 1.064
_refine_ls_R_factor_all 0.0524
_refine_ls_R_factor_gt 0.0473
_refine_ls_shift/su_max 0.000
_refine_ls_shift/su_mean 0.000
_refine_ls_structure_factor_coef Fsqd
_refine_ls_weighting_details 'calc w=1/[\s^2^(Fo^2^)+(0.0751P)^2^+0.2319P] where P=(Fo^2^+2Fc^2^)/3'
_refine_ls_weighting_scheme calc
_refine_ls_wR_factor_gt 0.1274
_refine_ls_wR_factor_ref 0.1335
_reflns_number_gt 2974
_reflns_number_total 3391
_reflns_threshold_expression >2\s(i)
_cod_data_source_file c2cc32893c.txt
_cod_data_source_block 1
_cod_original_sg_symbol_H-M 'P 21/n'
_cod_database_code 7108126

loop_
_symmetry_equiv_pos_site_id
_symmetry_equiv_pos_as_xyz
1 x,y,z
2 1/2-x,1/2+y,1/2-z
3 -x,-y,-z
4 1/2+x,1/2-y,1/2+z

loop_
_atom_site_aniso_label
_atom_site_aniso_U_11
_atom_site_aniso_U_22
_atom_site_aniso_U_33
_atom_site_aniso_U_23
_atom_site_aniso_U_13
_atom_site_aniso_U_12
As1 0.0740(3) 0.0469(2) 0.0494(2) -0.0074(1) 0.0277(2) -0.0021(2)
Mn1 0.0752(4) 0.0507(3) 0.0599(4) 0.0040(2) 0.0358(3) -0.0077(2)
Si1 0.1027(8) 0.0609(6) 0.0710(7) -0.0048(5) 0.0365(6) 0.0195(6)
Si2 0.0808(7) 0.0848(8) 0.0737(7) -0.0048(6) 0.0197(6) 0.0070(6)
C1A 0.105(13) 0.081(14) 0.151(17) 0.066(12) 0.049(11) 0.019(10)
C1B 0.103(16) 0.10(2) 0.141(19) 0.083(18) 0.042(12) 0.018(13)
C2A 0.15(3) 0.096(18) 0.095(13) 0.041(10) 0.069(18) 0.009(15)
C2B 0.14(3) 0.113(15) 0.12(2) -0.018(16) 0.10(2) -0.072(18)
C3A 0.080(16) 0.117(18) 0.31(4) -0.05(2) 0.10(2) -0.069(13)
C3B 0.075(10) 0.112(14) 0.153(14) -0.011(11) 0.061(10) -0.071(11)
C4A 0.104(11) 0.058(14) 0.20(2) 0.020(11) 0.068(13) -0.041(9)
C4B 0.22(4) 0.064(17) 0.111(14) 0.012(10) 0.054(16) -0.056(17)
C5A 0.15(2) 0.059(9) 0.125(15) 0.018(10) 0.071(14) -0.005(12)
C5B 0.16(3) 0.084(19) 0.28(6) 0.08(3) 0.08(4) -0.044(17)
C6 0.143(7) 0.249(13) 0.213(11) -0.097(9) -0.030(7) 0.115(8)
C7 0.340(14) 0.158(8) 0.142(7) 0.036(6) 0.166(9) 0.127(9)
C8 0.254(11) 0.060(3) 0.254(12) -0.036(5) 0.150(10) -0.005(5)
C9 0.153(7) 0.236(11) 0.172(9) -0.054(8) 0.011(6) 0.120(8)
C10 0.129(6) 0.154(8) 0.222(11) 0.011(8) -0.037(6) -0.041(6)
C11 0.133(6) 0.324(16) 0.088(4) 0.078(7) 0.018(4) 0.030(8)

loop_
_atom_site_label
_atom_site_type_symbol
_atom_site_thermal_displace_type
_atom_site_fract_x
_atom_site_fract_y
_atom_site_fract_z
_atom_site_occupancy
_atom_site_U_iso_or_equiv
_atom_site_calc_flag
_atom_site_refinement_flags
As1 As Uani 0.04086(5) 0.06264(2) 0.13892(3) 1.000 0.0549(1) . .
Mn1 Mn Uani -0.08811(7) -0.06860(3) 0.07603(6) 1.000 0.0586(2) . .
Si1 Si Uani -0.08169(16) 0.16012(7) 0.20793(12) 1.000 0.0761(4) . .
Si2 Si Uani 0.26879(15) 0.04094(9) 0.29260(13) 1.000 0.0809(4) . .
C1A C Uani -0.052(2) -0.1719(16) 0.228(3) 0.500 0.110(9) . .
C1B C Uani -0.099(3) -0.1422(18) 0.252(3) 0.500 0.114(11) . .
C2A C Uani -0.150(4) -0.1119(16) 0.254(3) 0.500 0.107(12) . .
C2B C Uani -0.218(4) -0.0943(17) 0.220(3) 0.500 0.111(13) . .
C3A C Uani -0.271(3) -0.1043(15) 0.159(4) 0.500 0.160(16) . .
C3B C Uani -0.3230(19) -0.1159(17) 0.110(2) 0.500 0.108(7) . .
C4A C Uani -0.278(3) -0.1534(16) 0.065(4) 0.500 0.116(9) . .
C4B C Uani -0.259(5) -0.1773(19) 0.062(3) 0.500 0.131(15) . .
C5A C Uani -0.150(4) -0.2000(14) 0.113(3) 0.500 0.105(9) . .
C5B C Uani -0.127(5) -0.1900(18) 0.148(5) 0.500 0.17(2) . .
C6 C Uani -0.2712(10) 0.1656(7) 0.0969(10) 1.000 0.222(6) . .
C7 C Uani -0.0878(14) 0.1406(6) 0.3657(8) 1.000 0.192(6) . .
C8 C Uani 0.0092(13) 0.2522(4) 0.2069(10) 1.000 0.173(6) . .
C9 C Uani 0.3677(10) -0.0293(7) 0.2271(10) 1.000 0.197(5) . .
C10 C Uani 0.3858(10) 0.1281(6) 0.3271(11) 1.000 0.190(5) . .
C11 C Uani 0.2465(10) 0.0054(8) 0.4389(7) 1.000 0.186(6) . .
H1A H Uiso 0.04490 -0.18670 0.27400 0.500 0.1330 calc .
H1B H Uiso -0.01790 -0.14300 0.32550 0.500 0.1360 calc .
H2A H Uiso -0.12740 -0.08360 0.32740 0.500 0.1290 calc .
H2B H Uiso -0.22790 -0.05210 0.26730 0.500 0.1340 calc .
H3A H Uiso -0.34470 -0.06850 0.15560 0.500 0.1930 calc .
H3B H Uiso -0.41730 -0.09460 0.07330 0.500 0.1290 calc .
H4A H Uiso -0.35080 -0.15600 -0.01340 0.500 0.1390 calc .
H4B H Uiso -0.30000 -0.20320 -0.01330 0.500 0.1590 calc .
H5A H Uiso -0.13270 -0.24410 0.07350 0.500 0.1240 calc .
H5B H Uiso -0.05990 -0.22700 0.13890 0.500 0.2050 calc .
H6A H Uiso -0.33010 0.19970 0.12890 1.000 0.3330 calc R
H6B H Uiso -0.31570 0.11570 0.08570 1.000 0.3330 calc R
H6C H Uiso -0.26720 0.18440 0.01790 1.000 0.3330 calc R
H7A H Uiso 0.01200 0.13340 0.42160 1.000 0.2880 calc R
H7B H Uiso -0.14540 0.09510 0.36440 1.000 0.2880 calc R
H7C H Uiso -0.13340 0.18300 0.39390 1.000 0.2880 calc R
H8A H Uiso 0.01740 0.26130 0.12520 1.000 0.2590 calc R
H8B H Uiso 0.10730 0.25150 0.26780 1.000 0.2590 calc R
H8C H Uiso -0.04910 0.29210 0.22710 1.000 0.2590 calc R
H9A H Uiso 0.46910 -0.03400 0.28130 1.000 0.2950 calc R
H9B H Uiso 0.36730 -0.01270 0.14570 1.000 0.2950 calc R
H9C H Uiso 0.31870 -0.07800 0.22010 1.000 0.2950 calc R
H10A H Uiso 0.32310 0.17250 0.30340 1.000 0.2850 calc R
H10B H Uiso 0.45530 0.12700 0.28070 1.000 0.2850 calc R
H10C H Uiso 0.43970 0.13030 0.41520 1.000 0.2850 calc R
H11A H Uiso 0.18170 -0.03840 0.42140 1.000 0.2790 calc R
H11B H Uiso 0.20360 0.04480 0.47620 1.000 0.2790 calc R
H11C H Uiso 0.34240 -0.00890 0.49580 1.000 0.2790 calc R

loop_
_atom_type_symbol
_atom_type_description
_atom_type_scat_dispersion_real
_atom_type_scat_dispersion_imag
_atom_type_scat_source
Si Si 0.2541 0.3302 'International Tables Vol C Tables 4.2.6.8 and 6.1.1.4'
Mn Mn -0.5299 2.8052 'International Tables Vol C Tables 4.2.6.8 and 6.1.1.4'
As As -0.9300 1.0051 'International Tables Vol C Tables 4.2.6.8 and 6.1.1.4'
H H 0.0000 0.0000 'International Tables Vol C Tables 4.2.6.8 and 6.1.1.4'
C C 0.0181 0.0091 'International Tables Vol C Tables 4.2.6.8 and 6.1.1.4'

loop_
_geom_angle_atom_site_label_1
_geom_angle_atom_site_label_2
_geom_angle_atom_site_label_3
_geom_angle
_geom_angle_site_symmetry_1
_geom_angle_site_symmetry_3
_geom_angle_publ_flag
Mn1 As1 Si1 120.01(4) . . yes
Mn1 As1 Si2 107.59(4) . . yes
Mn1 As1 Mn1 89.20(2) . 3_555 yes
Si1 As1 Si2 108.16(5) . . yes
Mn1 As1 Si1 122.16(4) 3_555 . yes
Mn1 As1 Si2 107.91(4) 3_555 . yes
As1 Mn1 C1A 121.1(7) . . yes
As1 Mn1 C1B 113.0(8) . . yes
As1 Mn1 C2A 105.8(7) . . yes
As1 Mn1 C2B 106.4(7) . . yes
As1 Mn1 C3A 118.6(8) . . yes
As1 Mn1 C4A 151.3(8) . . yes
As1 Mn1 C4B 160.4(9) . . yes
As1 Mn1 C5A 154.9(8) . . yes
As1 Mn1 C5B 145.2(13) . . yes
As1 Mn1 As1 90.81(2) . 3_555 yes
C1A Mn1 C1B 18.7(10) . . yes
C1A Mn1 C2A 36.0(10) . . yes
C1A Mn1 C2B 50.6(10) . . yes
C1A Mn1 C3A 57.8(10) . . yes
C1A Mn1 C4A 59.5(11) . . yes
C1A Mn1 C4B 54.2(10) . . yes
C1A Mn1 C5A 33.8(10) . . yes
C1A Mn1 C5B 24.1(14) . . yes
As1 Mn1 C1A 131.1(7) 3_555 . yes
C1B Mn1 C2A 17.4(11) . . yes
C1B Mn1 C2B 33.1(11) . . yes
C1B Mn1 C3A 44.0(12) . . yes
C1B Mn1 C4A 57.3(13) . . yes
C1B Mn1 C4B 55.8(11) . . yes
C1B Mn1 C5A 43.6(11) . . yes
C1B Mn1 C5B 34.2(15) . . yes
As1 Mn1 C1B 149.1(8) 3_555 . yes
C2A Mn1 C2B 17.1(12) . . yes
C2A Mn1 C3A 32.2(13) . . yes
C2A Mn1 C4A 56.3(13) . . yes
C2A Mn1 C4B 58.6(11) . . yes
C2A Mn1 C5A 54.6(10) . . yes
C2A Mn1 C5B 46.7(14) . . yes
As1 Mn1 C2A 163.1(7) 3_555 . yes
C2B Mn1 C3A 18.0(13) . . yes
C2B Mn1 C4A 49.4(13) . . yes
C2B Mn1 C4B 55.0(11) . . yes
C2B Mn1 C5A 60.0(11) . . yes
C2B Mn1 C5B 54.4(14) . . yes
As1 Mn1 C2B 157.8(8) 3_555 . yes
C3A Mn1 C4A 34.1(13) . . yes
C3A Mn1 C4B 41.8(12) . . yes
C3A Mn1 C5A 54.7(11) . . yes
C3A Mn1 C5B 52.5(14) . . yes
As1 Mn1 C3A 139.8(10) 3_555 . yes
C4A Mn1 C4B 10.3(13) . . yes
C4A Mn1 C5A 34.6(12) . . yes
C4A Mn1 C5B 39.5(15) . . yes
As1 Mn1 C4A 109.7(10) 3_555 . yes
C4B Mn1 C5A 25.5(13) . . yes
C4B Mn1 C5B 32.0(15) . . yes
As1 Mn1 C4B 105.9(8) 3_555 . yes
C5A Mn1 C5B 9.9(15) . . yes
As1 Mn1 C5A 108.6(8) 3_555 . yes
As1 Mn1 C5B 116.8(12) 3_555 . yes
As1 Si1 C6 107.0(4) . . yes
As1 Si1 C7 111.1(4) . . yes
As1 Si1 C8 111.1(4) . . yes
C6 Si1 C7 110.3(5) . . yes
C6 Si1 C8 108.0(5) . . yes
C7 Si1 C8 109.3(5) . . yes
As1 Si2 C9 106.2(3) . . yes
As1 Si2 C10 111.8(3) . . yes
As1 Si2 C11 112.4(3) . . yes
C9 Si2 C10 106.9(5) . . yes
C9 Si2 C11 110.7(5) . . yes
C10 Si2 C11 108.8(5) . . yes
Mn1 C1A C1B 78(3) . . yes
Mn1 C1A C2A 70.0(16) . . yes
Mn1 C1A C5A 73.2(16) . . yes
Mn1 C1A C5B 73(3) . . yes
C1B C1A C2A 8(3) . . no
C1B C1A C5A 106(4) . . no
C1B C1A C5B 102(4) . . no
C2A C1A C5A 99(2) . . no
C2A C1A C5B 95(3) . . no
C5A C1A C5B 4(3) . . no
Mn1 C1B C1A 84(3) . . yes
Mn1 C1B C2A 81(4) . . yes
Mn1 C1B C2B 72(2) . . yes
Mn1 C1B C3A 65.1(15) . . yes
Mn1 C1B C5B 71(2) . . yes
C1A C1B C2A 162(6) . . no
C1A C1B C2B 146(4) . . no
C1A C1B C3A 124(4) . . no
C1A C1B C5B 45(3) . . no
C2A C1B C2B 18(3) . . no
C2A C1B C3A 41(3) . . no
C2A C1B C5B 121(5) . . no
C2B C1B C3A 22.8(19) . . no
C2B C1B C5B 103(3) . . no
C3A C1B C5B 80(3) . . no
Mn1 C2A C1A 74.0(18) . . yes
Mn1 C2A C1B 82(4) . . yes
Mn1 C2A C2B 80(4) . . yes
Mn1 C2A C3A 70(2) . . yes
C1A C2A C1B 9(3) . . no
C1A C2A C2B 136(5) . . no
C1A C2A C3A 110(3) . . no
C1B C2A C2B 144(6) . . no
C1B C2A C3A 118(4) . . no
C2B C2A C3A 26(3) . . no
Mn1 C2B C1B 75(2) . . yes
Mn1 C2B C2A 83(4) . . yes
Mn1 C2B C3A 76(4) . . yes
Mn1 C2B C3B 79.4(17) . . yes
C1B C2B C2A 18(3) . . no
C1B C2B C3A 111(4) . . no
C1B C2B C3B 112(3) . . no
C2A C2B C3A 130(6) . . no
C2A C2B C3B 130(4) . . no
C3A C2B C3B 4(3) . . no
Mn1 C3A C1B 70.9(15) . . yes
Mn1 C3A C2A 78(2) . . yes
Mn1 C3A C2B 87(4) . . yes
Mn1 C3A C3B 102(4) . . yes
Mn1 C3A C4A 73(2) . . yes
Mn1 C3A C4B 74(2) . . yes
C1B C3A C2A 21.2(18) . . no
C1B C3A C2B 46(3) . . no
C1B C3A C3B 134(4) . . no
C1B C3A C4A 92(2) . . no
C1B C3A C4B 82(2) . . no
C2A C3A C2B 25(3) . . no
C2A C3A C3B 155(4) . . no
C2A C3A C4A 113(3) . . no
C2A C3A C4B 103(3) . . no
C2B C3A C3B 171(7) . . no
C2B C3A C4A 138(5) . . no
C2B C3A C4B 128(4) . . no
C3B C3A C4A 45(3) . . no
C3B C3A C4B 53(4) . . no
C4A C3A C4B 11(2) . . no
C2B C3B C3A 5(4) . . no
C2B C3B C4A 110(3) . . no
C2B C3B C4B 106(3) . . no
C3A C3B C4A 108(4) . . no
C3A C3B C4B 105(4) . . no
C4A C3B C4B 9(2) . . no
Mn1 C4A C3A 72.8(18) . . yes
Mn1 C4A C3B 90(2) . . yes
Mn1 C4A C4B 106(7) . . yes
Mn1 C4A C5A 78.2(19) . . yes
Mn1 C4A C5B 71.7(18) . . yes
C3A C4A C3B 27(2) . . no
C3A C4A C4B 136(8) . . no
C3A C4A C5A 104(3) . . no
C3A C4A C5B 89(3) . . no
C3B C4A C4B 150(8) . . no
C3B C4A C5A 129(4) . . no
C3B C4A C5B 115(4) . . no
C4B C4A C5A 37(6) . . no
C4B C4A C5B 51(6) . . no
C5A C4A C5B 15(2) . . no
Mn1 C4B C3A 63.8(15) . . yes
Mn1 C4B C3B 75.0(17) . . yes
Mn1 C4B C4A 64(6) . . yes
Mn1 C4B C5A 76(3) . . yes
Mn1 C4B C5B 69(2) . . yes
C3A C4B C3B 21.3(15) . . no
C3A C4B C4A 34(6) . . no
C3A C4B C5A 100(3) . . no
C3A C4B C5B 84(3) . . no
C3B C4B C4A 20(6) . . no
C3B C4B C5A 122(3) . . no
C3B C4B C5B 105(3) . . no
C4A C4B C5A 128(8) . . no
C4A C4B C5B 113(7) . . no
C5A C4B C5B 16(2) . . no
Mn1 C5A C1A 73.0(16) . . yes
Mn1 C5A C4A 67.3(15) . . yes
Mn1 C5A C4B 79(2) . . yes
Mn1 C5A C5B 72(6) . . yes
C1A C5A C4A 112(3) . . no
C1A C5A C4B 126(3) . . no
C1A C5A C5B 9(7) . . no
C4A C5A C4B 15(2) . . no
C4A C5A C5B 104(7) . . no
C4B C5A C5B 118(8) . . no
Mn1 C5B C1A 83(3) . . yes
Mn1 C5B C1B 74.8(19) . . yes
Mn1 C5B C4A 68.7(17) . . yes
Mn1 C5B C4B 79(2) . . yes
Mn1 C5B C5A 98(7) . . yes
C1A C5B C1B 34(2) . . no
C1A C5B C4A 131(4) . . no
C1A C5B C4B 146(4) . . no
C1A C5B C5A 167(10) . . no
C1B C5B C4A 99(3) . . no
C1B C5B C4B 113(4) . . no
C1B C5B C5A 159(9) . . no
C4A C5B C4B 16(2) . . no
C4A C5B C5A 61(7) . . no
C4B C5B C5A 46(7) . . no
Mn1 C1A H1A 119.00 . . no
Mn1 C1A H1B 106.00 . . no
Mn1 C1A H5B 93.00 . . no
C1B C1A H1A 124.00 . . no
C1B C1A H1B 53.00 . . no
C1B C1A H5B 144.00 . . no
C2A C1A H1A 130.00 . . no
C2A C1A H1B 61.00 . . no
C2A C1A H5B 138.00 . . no
C5A C1A H1A 131.00 . . no
C5A C1A H1B 157.00 . . no
C5A C1A H5B 39.00 . . no
C5B C1A H1A 134.00 . . no
C5B C1A H1B 153.00 . . no
C5B C1A H5B 43.00 . . no
H1A C1A H1B 71.00 . . no
H1A C1A H5B 92.00 . . no
H1B C1A H5B 159.00 . . no
Mn1 C1B H1B 120.00 . . no
Mn1 C1B H2A 100.00 . . no
C1A C1B H1B 84.00 . . no
C1A C1B H2A 158.00 . . no
C2A C1B H1B 111.00 . . no
C2A C1B H2A 36.00 . . no
C2B C1B H1B 129.00 . . no
C2B C1B H2A 54.00 . . no
C3A C1B H1B 151.00 . . no
C3A C1B H2A 77.00 . . no
C5B C1B H1B 128.00 . . no
C5B C1B H2A 157.00 . . no
H1B C1B H2A 75.00 . . no
Mn1 C2A H1B 102.00 . . no
Mn1 C2A H2A 122.00 . . no
Mn1 C2A H2B 98.00 . . no
C1A C2A H1B 48.00 . . no
C1A C2A H2A 125.00 . . no
C1A C2A H2B 171.00 . . no
C1B C2A H1B 40.00 . . no
C1B C2A H2A 117.00 . . no
C1B C2A H2B 173.00 . . no
C2B C2A H1B 177.00 . . no
C2B C2A H2A 99.00 . . no
C2B C2A H2B 43.00 . . no
C3A C2A H1B 158.00 . . no
C3A C2A H2A 125.00 . . no
C3A C2A H2B 69.00 . . no
H1B C2A H2A 77.00 . . no
H1B C2A H2B 134.00 . . no
H2A C2A H2B 57.00 . . no
Mn1 C2B H2A 107.00 . . no
Mn1 C2B H2B 114.00 . . no
Mn1 C2B H3A 98.00 . . no
C1B C2B H2A 65.00 . . no
C1B C2B H2B 124.00 . . no
C1B C2B H3A 157.00 . . no
C2A C2B H2A 47.00 . . no
C2A C2B H2B 106.00 . . no
C2A C2B H3A 175.00 . . no
C3A C2B H2A 175.00 . . no
C3A C2B H2B 124.00 . . no
C3A C2B H3A 46.00 . . no
C3B C2B H2A 171.00 . . no
C3B C2B H2B 124.00 . . no
C3B C2B H3A 46.00 . . no
H2A C2B H2B 59.00 . . no
H2A C2B H3A 137.00 . . no
H2B C2B H3A 78.00 . . no
Mn1 C3A H3A 117.00 . . no
Mn1 C3A H3B 113.00 . . no
C1B C3A H3A 145.00 . . no
C1B C3A H3B 164.00 . . no
C2A C3A H3A 124.00 . . no
C2A C3A H3B 169.00 . . no
C2B C3A H3A 99.00 . . no
C2B C3A H3B 147.00 . . no
C3B C3A H3A 80.00 . . no
C3B C3A H3B 31.00 . . no
C4A C3A H3A 123.00 . . no
C4A C3A H3B 75.00 . . no
C4B C3A H3A 133.00 . . no
C4B C3A H3B 84.00 . . no
H3A C3A H3B 49.00 . . no
C2B C3B H3A 62.00 . . no
C2B C3B H3B 127.00 . . no
C3A C3B H3A 62.00 . . no
C3A C3B H3B 128.00 . . no
C4A C3B H3A 164.00 . . no
C4A C3B H3B 122.00 . . no
C4B C3B H3A 167.00 . . no
C4B C3B H3B 127.00 . . no
H3A C3B H3B 66.00 . . no
Mn1 C4A H4A 114.00 . . no
Mn1 C4A H4B 117.00 . . no
C3A C4A H4A 128.00 . . no
C3A C4A H4B 170.00 . . no
C3B C4A H4A 102.00 . . no
C3B C4A H4B 147.00 . . no
C4B C4A H4A 94.00 . . no
C4B C4A H4B 43.00 . . no
C5A C4A H4A 128.00 . . no
C5A C4A H4B 78.00 . . no
C5B C4A H4A 143.00 . . no
C5B C4A H4B 93.00 . . no
H4A C4A H4B 51.00 . . no
Mn1 C4B H4A 97.00 . . no
Mn1 C4B H4B 121.00 . . no
C3A C4B H4A 93.00 . . no
C3A C4B H4B 149.00 . . no
C3B C4B H4A 73.00 . . no
C3B C4B H4B 128.00 . . no
C4A C4B H4A 60.00 . . no
C4A C4B H4B 117.00 . . no
C5A C4B H4A 161.00 . . no
C5A C4B H4B 111.00 . . no
C5B C4B H4A 166.00 . . no
C5B C4B H4B 127.00 . . no
H4A C4B H4B 57.00 . . no
Mn1 C5A H5A 128.00 . . no
Mn1 C5A H5B 107.00 . . no
C1A C5A H5A 124.00 . . no
C1A C5A H5B 68.00 . . no
C4A C5A H5A 124.00 . . no
C4A C5A H5B 173.00 . . no
C4B C5A H5A 109.00 . . no
C4B C5A H5B 166.00 . . no
C5B C5A H5A 132.00 . . no
C5B C5A H5B 77.00 . . no
H5A C5A H5B 57.00 . . no
Mn1 C5B H5A 115.00 . . no
Mn1 C5B H5B 114.00 . . no
C1A C5B H5A 135.00 . . no
C1A C5B H5B 90.00 . . no
C1B C5B H5A 166.00 . . no
C1B C5B H5B 124.00 . . no
C4A C5B H5A 94.00 . . no
C4A C5B H5B 137.00 . . no
C4B C5B H5A 79.00 . . no
C4B C5B H5B 123.00 . . no
C5A C5B H5A 33.00 . . no
C5A C5B H5B 77.00 . . no
H5A C5B H5B 45.00 . . no
Si1 C6 H6A 109.00 . . no
Si1 C6 H6B 110.00 . . no
Si1 C6 H6C 109.00 . . no
H6A C6 H6B 109.00 . . no
H6A C6 H6C 109.00 . . no
H6B C6 H6C 110.00 . . no
Si1 C7 H7A 109.00 . . no
Si1 C7 H7B 109.00 . . no
Si1 C7 H7C 109.00 . . no
H7A C7 H7B 109.00 . . no
H7A C7 H7C 109.00 . . no
H7B C7 H7C 109.00 . . no
Si1 C8 H8A 109.00 . . no
Si1 C8 H8B 109.00 . . no
Si1 C8 H8C 109.00 . . no
H8A C8 H8B 109.00 . . no
H8A C8 H8C 109.00 . . no
H8B C8 H8C 110.00 . . no
Si2 C9 H9A 109.00 . . no
Si2 C9 H9B 109.00 . . no
Si2 C9 H9C 109.00 . . no
H9A C9 H9B 109.00 . . no
H9A C9 H9C 109.00 . . no
H9B C9 H9C 110.00 . . no
Si2 C10 H10A 110.00 . . no
Si2 C10 H10B 110.00 . . no
Si2 C10 H10C 110.00 . . no
H10A C10 H10B 109.00 . . no
H10A C10 H10C 109.00 . . no
H10B C10 H10C 110.00 . . no
Si2 C11 H11A 109.00 . . no
Si2 C11 H11B 110.00 . . no
Si2 C11 H11C 110.00 . . no
H11A C11 H11B 109.00 . . no
H11A C11 H11C 109.00 . . no
H11B C11 H11C 109.00 . . no

loop_
_geom_bond_atom_site_label_1
_geom_bond_atom_site_label_2
_geom_bond_distance
_geom_bond_site_symmetry_2
_geom_bond_publ_flag
As1 Mn1 2.5877(7) . yes
As1 Si1 2.3271(14) . yes
As1 Si2 2.3219(15) . yes
As1 Mn1 2.5980(8) 3_555 yes
Mn1 C1A 2.44(3) . yes
Mn1 C1B 2.39(3) . yes
Mn1 C2A 2.38(3) . yes
Mn1 C2B 2.37(4) . yes
Mn1 C3A 2.29(3) . yes
Mn1 C4A 2.30(3) . yes
Mn1 C4B 2.46(4) . yes
Mn1 C5A 2.44(3) . yes
Mn1 C5B 2.34(4) . yes
Si1 C6 1.829(10) . yes
Si1 C7 1.827(9) . yes
Si1 C8 1.826(9) . yes
Si2 C9 1.833(11) . yes
Si2 C10 1.849(11) . yes
Si2 C11 1.834(9) . yes
C1A C1B 0.78(4) . no
C1A C2A 1.49(4) . no
C1A C5A 1.42(4) . no
C1A C5B 1.00(6) . no
C1B C2A 0.72(5) . no
C1B C2B 1.35(5) . no
C1B C3A 1.76(5) . no
C1B C5B 1.39(6) . no
C2A C2B 0.70(5) . no
C2A C3A 1.30(5) . no
C2B C3A 0.73(5) . no
C2B C3B 1.37(4) . no
C3A C3B 0.64(5) . no
C3A C4A 1.35(5) . no
C3A C4B 1.71(5) . no
C3B C4A 1.00(4) . no
C3B C4B 1.42(5) . no
C4A C4B 0.46(5) . no
C4A C5A 1.41(5) . no
C4A C5B 1.57(6) . no
C4B C5A 1.08(6) . no
C4B C5B 1.33(7) . no
C5A C5B 0.42(6) . no
C1A H1A 0.9300 . no
C1A H1B 1.1600 . no
C1A H5B 1.3800 . no
C1B H1B 0.9300 . no
C1B H2A 1.4100 . no
C2A H1B 1.3600 . no
C2A H2A 0.9300 . no
C2A H2B 1.3100 . no
C2B H2A 1.2500 . no
C2B H2B 0.9300 . no
C2B H3A 1.2700 . no
C3A H3A 0.9300 . no
C3A H3B 1.4200 . no
C3B H3A 1.0300 . no
C3B H3B 0.9300 . no
C4A H4A 0.9300 . no
C4A H4B 1.2100 . no
C4B H4A 1.0700 . no
C4B H4B 0.9300 . no
C5A H5A 0.9300 . no
C5A H5B 0.9300 . no
C5B H5A 1.2500 . no
C5B H5B 0.9300 . no
C6 H6A 0.9600 . no
C6 H6B 0.9600 . no
C6 H6C 0.9600 . no
C7 H7A 0.9600 . no
C7 H7B 0.9600 . no
C7 H7C 0.9600 . no
C8 H8A 0.9600 . no
C8 H8B 0.9600 . no
C8 H8C 0.9600 . no
C9 H9A 0.9600 . no
C9 H9B 0.9600 . no
C9 H9C 0.9600 . no
C10 H10A 0.9600 . no
C10 H10B 0.9600 . no
C10 H10C 0.9600 . no
C11 H11A 0.9600 . no
C11 H11B 0.9600 . no
C11 H11C 0.9600 . no

loop_
_geom_contact_atom_site_label_1
_geom_contact_atom_site_label_2
_geom_contact_distance
_geom_contact_site_symmetry_2
_geom_contact_publ_flag
As1 As1 3.6925(5) 3_555 no
Mn1 Si1 4.3129(15) 3_555 no
Mn1 Si2 3.9813(15) 3_555 no
Mn1 C9 3.974(11) 3_555 no
Mn1 H9B 3.3200 3_555 no
C1A C2B 2.05(4) . no
C1A C3A 2.29(4) . no
C1A C3B 2.66(3) . no
C1A C4A 2.35(5) . no
C1A C4B 2.23(5) . no
C1B C5A 1.80(4) . no
C1B C3B 2.25(4) . no
C1B C4A 2.25(5) . no
C1B C4B 2.27(5) . no
C2A C5A 2.21(4) . no
C2A C5B 1.87(5) . no
C2A C4B 2.37(5) . no
C2A C4A 2.21(5) . no
C2A C3B 1.90(4) . no
C2B C5A 2.40(4) . no
C2B C4B 2.23(5) . no
C2B C4A 1.95(5) . no
C2B C1A 2.05(4) . no
C2B C5B 2.15(5) . no
C3A C5B 2.05(5) . no
C3A C1A 2.29(4) . no
C3A C5A 2.18(4) . no
C4A C2B 1.95(5) . no
C4A C2A 2.21(5) . no
C4A C1B 2.25(5) . no
C4A C1A 2.35(5) . no
C4B C2B 2.23(5) . no
C4B C1B 2.27(5) . no
C4B C2A 2.37(5) . no
C4B C1A 2.23(5) . no
C5A C2B 2.40(4) . no
C5A C3B 2.19(4) . no
C5A C3A 2.18(4) . no
C5A C2A 2.21(4) . no
C5A C1B 1.80(4) . no
C5B C2B 2.15(5) . no
C5B C3A 2.05(5) . no
C5B C2A 1.87(5) . no
C5B C3B 2.19(5) . no
C1A H5A 2.0900 . no
C1A H4B 3.0200 . no
C1A H2A 2.1600 . no
C1A H2B 2.7900 . no
C1B H5B 2.0600 . no
C1B H5A 2.6300 . no
C1B H2B 2.0300 . no
C1B H1A 1.5200 . no
C1B H3A 2.5700 . no
C2A H5B 2.6700 . no
C2A H3B 2.7100 . no
C2A H1A 2.2100 . no
C2A H3A 1.9700 . no
C2B H5B 3.0500 . no
C2B H3B 2.0700 . no
C2B H4A 2.7500 . no
C2B H1A 2.8600 . no
C2B H1B 2.0700 . no
C3A H1B 2.6100 . no
C3A H4B 2.5500 . no
C3A H4A 2.0500 . no
C3A H2A 1.9800 . no
C3A H2B 1.4700 . no
C3A H8C 3.0300 2_445 no
C3A H5A 3.0700 . no
C3A H5B 2.9800 . no
C3B H8C 2.9700 2_445 no
C4A H5B 2.3400 . no
C4A H3B 1.6900 . no
C4A H5A 2.0800 . no
C4A H2A 3.0900 . no
C4A H3A 2.0100 . no
C4A H2B 2.8000 . no
C4A H7C 3.0600 2_445 no
C4B H3A 2.4300 . no
C4B H3B 2.1100 . no
C4B H5A 1.6400 . no
C4B H5B 2.0000 . no
C4B H7C 2.7500 2_445 no
C4B H1A 3.1000 . no
C5A H4A 2.1200 . no
C5A H4B 1.6600 . no
C5A H7C 2.8700 2_445 no
C5A H1A 2.1400 . no
C5A H1B 2.5200 . no
C5A H3A 3.0700 . no
C5A H3B 3.0400 . no
C5B H1A 1.7800 . no
C5B H1B 2.1000 . no
C5B H2A 2.7500 . no
C5B H2B 3.0600 . no
C5B H3A 2.9700 . no
C5B H3B 3.0900 . no
C5B H4A 2.3800 . no
C5B H4B 2.0300 . no
C5B H7C 3.1000 2_445 no
C10 H5B 2.9800 2_555 no
H1B H11A 2.6000 . no
H4B H7C 2.5900 2_445 no
H5B C10 2.9800 2_545 no
H7A H11B 2.3100 . no
H7C C4A 3.0600 2_455 no
H7C C4B 2.7500 2_455 no
H7C C5A 2.8700 2_455 no
H7C C5B 3.1000 2_455 no
H7C H4B 2.5900 2_455 no
H8B H10A 2.3900 . no
H8C C3A 3.0300 2_455 no
H8C C3B 2.9700 2_455 no
H9B Mn1 3.3200 3_555 no
H10A H8B 2.3900 . no
H11A H1B 2.6000 . no
H11B H7A 2.3100 . no

loop_
_geom_torsion_atom_site_label_1
_geom_torsion_atom_site_label_2
_geom_torsion_atom_site_label_3
_geom_torsion_atom_site_label_4
_geom_torsion
_geom_torsion_site_symmetry_1
_geom_torsion_site_symmetry_3
_geom_torsion_site_symmetry_4
_geom_torsion_publ_flag
Si1 As1 Mn1 C1A -91.8(6) . . . no
Si1 As1 Mn1 C1B -72.9(8) . . . no
Si1 As1 Mn1 C2A -56.1(9) . . . no
Si1 As1 Mn1 C2B -38.4(9) . . . no
Si1 As1 Mn1 C3A -24.1(11) . . . no
Si1 As1 Mn1 C4A -9(2) . . . no
Si1 As1 Mn1 C5A -91(2) . . . no
Si1 As1 Mn1 C5B -89(2) . . . no
Si1 As1 Mn1 As1 127.34(4) . . 3_555 no
Si2 As1 Mn1 C1A 32.3(6) . . . no
Si2 As1 Mn1 C1B 51.3(8) . . . no
Si2 As1 Mn1 C2A 68.0(9) . . . no
Si2 As1 Mn1 C2B 85.8(9) . . . no
Si2 As1 Mn1 C3A 100.0(11) . . . no
Si2 As1 Mn1 C4A 115(2) . . . no
Si2 As1 Mn1 C5A 33(2) . . . no
Si2 As1 Mn1 C5B 35(2) . . . no
Si2 As1 Mn1 As1 -108.55(4) . . 3_555 no
Mn1 As1 Mn1 C1A 140.9(6) 3_555 . . no
Mn1 As1 Mn1 C1B 159.8(8) 3_555 . . no
Mn1 As1 Mn1 C2A 176.6(9) 3_555 . . no
Mn1 As1 Mn1 C2B -165.7(9) 3_555 . . no
Mn1 As1 Mn1 C3A -151.4(11) 3_555 . . no
Mn1 As1 Mn1 C4A -137(2) 3_555 . . no
Mn1 As1 Mn1 C5A 141(2) 3_555 . . no
Mn1 As1 Mn1 C5B 144(2) 3_555 . . no
Mn1 As1 Mn1 As1 0.00(2) 3_555 . 3_555 no
Mn1 As1 Si1 C6 -47.6(4) . . . no
Mn1 As1 Si1 C7 72.9(4) . . . no
Mn1 As1 Si1 C8 -165.2(4) . . . no
Si2 As1 Si1 C6 -171.4(4) . . . no
Si2 As1 Si1 C7 -50.9(4) . . . no
Si2 As1 Si1 C8 71.0(4) . . . no
Mn1 As1 Si1 C6 62.5(4) 3_555 . . no
Mn1 As1 Si1 C7 -177.0(4) 3_555 . . no
Mn1 As1 Si1 C8 -55.0(4) 3_555 . . no
Mn1 As1 Si2 C9 54.4(4) . . . no
Mn1 As1 Si2 C10 170.6(4) . . . no
Mn1 As1 Si2 C11 -66.7(5) . . . no
Si1 As1 Si2 C9 -174.6(4) . . . no
Si1 As1 Si2 C10 -58.4(4) . . . no
Si1 As1 Si2 C11 64.3(5) . . . no
Mn1 As1 Si2 C9 -40.6(4) 3_555 . . no
Mn1 As1 Si2 C10 75.6(4) 3_555 . . no
Mn1 As1 Si2 C11 -161.7(5) 3_555 . . no
Mn1 As1 Mn1 As1 0.00(3) . 3_555 3_555 no
Mn1 As1 Mn1 C1A 134.2(8) . 3_555 3_555 no
Mn1 As1 Mn1 C1B 141.7(14) . 3_555 3_555 no
Mn1 As1 Mn1 C2B -141(2) . 3_555 3_555 no
Mn1 As1 Mn1 C3A -139.4(11) . 3_555 3_555 no
Mn1 As1 Mn1 C4A -159.6(8) . 3_555 3_555 no
Mn1 As1 Mn1 C4B -169.7(10) . 3_555 3_555 no
Mn1 As1 Mn1 C5A 163.8(9) . 3_555 3_555 no
Mn1 As1 Mn1 C5B 157.9(14) . 3_555 3_555 no
Si1 As1 Mn1 As1 -125.60(5) . 3_555 3_555 no
Si1 As1 Mn1 C1A 8.6(8) . 3_555 3_555 no
Si1 As1 Mn1 C1B 16.1(14) . 3_555 3_555 no
Si1 As1 Mn1 C2B 93(2) . 3_555 3_555 no
Si1 As1 Mn1 C3A 95.0(11) . 3_555 3_555 no
Si1 As1 Mn1 C4A 74.8(8) . 3_555 3_555 no
Si1 As1 Mn1 C4B 64.7(10) . 3_555 3_555 no
Si1 As1 Mn1 C5A 38.2(9) . 3_555 3_555 no
Si1 As1 Mn1 C5B 32.3(14) . 3_555 3_555 no
Si2 As1 Mn1 As1 108.24(5) . 3_555 3_555 no
Si2 As1 Mn1 C1A -117.5(8) . 3_555 3_555 no
Si2 As1 Mn1 C1B -110.0(14) . 3_555 3_555 no
Si2 As1 Mn1 C2B -33(2) . 3_555 3_555 no
Si2 As1 Mn1 C3A -31.1(11) . 3_555 3_555 no
Si2 As1 Mn1 C4A -51.3(8) . 3_555 3_555 no
Si2 As1 Mn1 C4B -61.4(10) . 3_555 3_555 no
Si2 As1 Mn1 C5A -88.0(9) . 3_555 3_555 no
Si2 As1 Mn1 C5B -93.9(14) . 3_555 3_555 no
As1 Mn1 C1A C1B 69(3) . . . no
As1 Mn1 C1A C2A 73.0(17) . . . no
As1 Mn1 C1A C5A 179.6(17) . . . no
As1 Mn1 C1A C5B 176(3) . . . no
C1B Mn1 C1A C2A 4(3) . . . no
C1B Mn1 C1A C5A 111(4) . . . no
C1B Mn1 C1A C5B 107(4) . . . no
C2A Mn1 C1A C1B -4(3) . . . no
C2A Mn1 C1A C5A 107(2) . . . no
C2A Mn1 C1A C5B 103(4) . . . no
C2B Mn1 C1A C1B -17(3) . . . no
C2B Mn1 C1A C2A -13.0(18) . . . no
C2B Mn1 C1A C5A 94(2) . . . no
C2B Mn1 C1A C5B 90(3) . . . no
C3A Mn1 C1A C1B -37(3) . . . no
C3A Mn1 C1A C2A -33.3(19) . . . no
C3A Mn1 C1A C5A 73(2) . . . no
C3A Mn1 C1A C5B 69(3) . . . no
C4A Mn1 C1A C1B -78(3) . . . no
C4A Mn1 C1A C2A -73.5(19) . . . no
C4A Mn1 C1A C5A 33(2) . . . no
C4A Mn1 C1A C5B 29(3) . . . no
C4B Mn1 C1A C1B -88(3) . . . no
C4B Mn1 C1A C2A -84(2) . . . no
C4B Mn1 C1A C5A 23(2) . . . no
C4B Mn1 C1A C5B 19(3) . . . no
C5A Mn1 C1A C1B -111(4) . . . no
C5A Mn1 C1A C2A -107(2) . . . no
C5A Mn1 C1A C5B -4(3) . . . no
C5B Mn1 C1A C1B -107(4) . . . no
C5B Mn1 C1A C2A -103(4) . . . no
C5B Mn1 C1A C5A 4(3) . . . no
As1 Mn1 C1A C1B -168(3) 3_555 . . no
As1 Mn1 C1A C2A -163.8(15) 3_555 . . no
As1 Mn1 C1A C5A -57.2(19) 3_555 . . no
As1 Mn1 C1A C5B -61(3) 3_555 . . no
As1 Mn1 C1B C1A -120(3) . . . no
As1 Mn1 C1B C2A 68(4) . . . no
As1 Mn1 C1B C2B 84.8(19) . . . no
As1 Mn1 C1B C3A 108.0(14) . . . no
As1 Mn1 C1B C5B -164(2) . . . no
C1A Mn1 C1B C2A -172(6) . . . no
C1A Mn1 C1B C2B -155(4) . . . no
C1A Mn1 C1B C3A -132(4) . . . no
C1A Mn1 C1B C5B -44(3) . . . no
C2A Mn1 C1B C1A 172(6) . . . no
C2A Mn1 C1B C2B 17(3) . . . no
C2A Mn1 C1B C3A 40(4) . . . no
C2A Mn1 C1B C5B 128(5) . . . no
C2B Mn1 C1B C1A 155(4) . . . no
C2B Mn1 C1B C2A -17(3) . . . no
C2B Mn1 C1B C3A 23.2(19) . . . no
C2B Mn1 C1B C5B 111(3) . . . no
C3A Mn1 C1B C1A 132(4) . . . no
C3A Mn1 C1B C2A -40(4) . . . no
C3A Mn1 C1B C2B -23.2(19) . . . no
C3A Mn1 C1B C5B 88(3) . . . no
C4A Mn1 C1B C1A 91(3) . . . no
C4A Mn1 C1B C2A -81(4) . . . no
C4A Mn1 C1B C2B -65(2) . . . no
C4A Mn1 C1B C3A -41.3(16) . . . no
C4A Mn1 C1B C5B 47(3) . . . no
C4B Mn1 C1B C1A 79(3) . . . no
C4B Mn1 C1B C2A -93(4) . . . no
C4B Mn1 C1B C2B -77(2) . . . no
C4B Mn1 C1B C3A -53.6(18) . . . no
C4B Mn1 C1B C5B 35(3) . . . no
C5A Mn1 C1B C1A 49(3) . . . no
C5A Mn1 C1B C2A -123(4) . . . no
C5A Mn1 C1B C2B -106(2) . . . no
C5A Mn1 C1B C3A -83(2) . . . no
C5A Mn1 C1B C5B 5(3) . . . no
C5B Mn1 C1B C1A 44(3) . . . no
C5B Mn1 C1B C2A -128(5) . . . no
C5B Mn1 C1B C2B -111(3) . . . no
C5B Mn1 C1B C3A -88(3) . . . no
As1 Mn1 C1B C1A 18(4) 3_555 . . no
As1 Mn1 C1B C2A -154(3) 3_555 . . no
As1 Mn1 C1B C2B -137.5(17) 3_555 . . no
As1 Mn1 C1B C3A -114.3(16) 3_555 . . no
As1 Mn1 C1B C5B -26(3) 3_555 . . no
As1 Mn1 C2A C1A -121.7(15) . . . no
As1 Mn1 C2A C1B -117(4) . . . no
As1 Mn1 C2A C2B 95(3) . . . no
As1 Mn1 C2A C3A 119.1(17) . . . no
C1A Mn1 C2A C1B 4(3) . . . no
C1A Mn1 C2A C2B -144(4) . . . no
C1A Mn1 C2A C3A -119(3) . . . no
C1B Mn1 C2A C1A -4(3) . . . no
C1B Mn1 C2A C2B -148(6) . . . no
C1B Mn1 C2A C3A -124(4) . . . no
C2B Mn1 C2A C1A 144(4) . . . no
C2B Mn1 C2A C1B 148(6) . . . no
C2B Mn1 C2A C3A 25(3) . . . no
C3A Mn1 C2A C1A 119(3) . . . no
C3A Mn1 C2A C1B 124(4) . . . no
C3A Mn1 C2A C2B -25(3) . . . no
C4A Mn1 C2A C1A 83.1(18) . . . no
C4A Mn1 C2A C1B 88(4) . . . no
C4A Mn1 C2A C2B -61(3) . . . no
C4A Mn1 C2A C3A -36.1(18) . . . no
C4B Mn1 C2A C1A 71.1(19) . . . no
C4B Mn1 C2A C1B 76(4) . . . no
C4B Mn1 C2A C2B -73(4) . . . no
C4B Mn1 C2A C3A -48(2) . . . no
C5A Mn1 C2A C1A 40.9(17) . . . no
C5A Mn1 C2A C1B 45(3) . . . no
C5A Mn1 C2A C2B -103(4) . . . no
C5A Mn1 C2A C3A -78(2) . . . no
C5B Mn1 C2A C1A 33(2) . . . no
C5B Mn1 C2A C1B 38(4) . . . no
C5B Mn1 C2A C2B -111(4) . . . no
C5B Mn1 C2A C3A -86(3) . . . no
As1 Mn1 C2B C1B -107.2(18) . . . no
As1 Mn1 C2B C2A -90(3) . . . no
As1 Mn1 C2B C3A 135(3) . . . no
As1 Mn1 C2B C3B 136.6(16) . . . no
C1A Mn1 C2B C1B 9.9(17) . . . no
C1A Mn1 C2B C2A 27(3) . . . no
C1A Mn1 C2B C3A -108(3) . . . no
C1A Mn1 C2B C3B -106(2) . . . no
C1B Mn1 C2B C2A 17(3) . . . no
C1B Mn1 C2B C3A -117(4) . . . no
C1B Mn1 C2B C3B -116(3) . . . no
C2A Mn1 C2B C1B -17(3) . . . no
C2A Mn1 C2B C3A -134(5) . . . no
C2A Mn1 C2B C3B -133(4) . . . no
C3A Mn1 C2B C1B 117(4) . . . no
C3A Mn1 C2B C2A 134(5) . . . no
C3A Mn1 C2B C3B 1(3) . . . no
C4A Mn1 C2B C1B 91(2) . . . no
C4A Mn1 C2B C2A 107(4) . . . no
C4A Mn1 C2B C3A -27(3) . . . no
C4A Mn1 C2B C3B -25.6(17) . . . no
C4B Mn1 C2B C1B 80(2) . . . no
C4B Mn1 C2B C2A 96(4) . . . no
C4B Mn1 C2B C3A -38(3) . . . no
C4B Mn1 C2B C3B -36.7(18) . . . no
C5A Mn1 C2B C1B 49.8(19) . . . no
C5A Mn1 C2B C2A 67(3) . . . no
C5A Mn1 C2B C3A -68(3) . . . no
C5A Mn1 C2B C3B -66.4(19) . . . no
C5B Mn1 C2B C1B 40(2) . . . no
C5B Mn1 C2B C2A 57(4) . . . no
C5B Mn1 C2B C3A -77(3) . . . no
C5B Mn1 C2B C3B -76(2) . . . no
As1 Mn1 C2B C1B 114(2) 3_555 . . no
As1 Mn1 C2B C2A 130(3) 3_555 . . no
As1 Mn1 C2B C3A -4(5) 3_555 . . no
As1 Mn1 C2B C3B -3(3) 3_555 . . no
As1 Mn1 C3A C1B -94.4(13) . . . no
As1 Mn1 C3A C2A -73.4(18) . . . no
As1 Mn1 C3A C2B -50(3) . . . no
As1 Mn1 C3A C3B 133(4) . . . no
As1 Mn1 C3A C4A 167.5(18) . . . no
As1 Mn1 C3A C4B 178.8(14) . . . no
C1A Mn1 C3A C1B 16.3(14) . . . no
C1A Mn1 C3A C2A 37.3(17) . . . no
C1A Mn1 C3A C2B 61(3) . . . no
C1A Mn1 C3A C3B -117(4) . . . no
C1A Mn1 C3A C4A -82(2) . . . no
C1A Mn1 C3A C4B -70.6(17) . . . no
C1B Mn1 C3A C2A 21.0(18) . . . no
C1B Mn1 C3A C2B 44(3) . . . no
C1B Mn1 C3A C3B -133(4) . . . no
C1B Mn1 C3A C4A -98(2) . . . no
C1B Mn1 C3A C4B -87(2) . . . no
C2A Mn1 C3A C1B -21.0(18) . . . no
C2A Mn1 C3A C2B 23(3) . . . no
C2A Mn1 C3A C3B -154(5) . . . no
C2A Mn1 C3A C4A -119(3) . . . no
C2A Mn1 C3A C4B -108(2) . . . no
C2B Mn1 C3A C1B -44(3) . . . no
C2B Mn1 C3A C2A -23(3) . . . no
C2B Mn1 C3A C3B -177(6) . . . no
C2B Mn1 C3A C4A -142(4) . . . no
C2B Mn1 C3A C4B -131(4) . . . no
C4A Mn1 C3A C1B 98(2) . . . no
C4A Mn1 C3A C2A 119(3) . . . no
C4A Mn1 C3A C2B 142(4) . . . no
C4A Mn1 C3A C3B -35(4) . . . no
C4A Mn1 C3A C4B 11(2) . . . no
C4B Mn1 C3A C1B 87(2) . . . no
C4B Mn1 C3A C2A 108(2) . . . no
C4B Mn1 C3A C2B 131(4) . . . no
C4B Mn1 C3A C3B -46(4) . . . no
C4B Mn1 C3A C4A -11(2) . . . no
C5A Mn1 C3A C1B 57.1(16) . . . no
C5A Mn1 C3A C2A 78.0(19) . . . no
C5A Mn1 C3A C2B 101(4) . . . no
C5A Mn1 C3A C3B -76(4) . . . no
C5A Mn1 C3A C4A -41(2) . . . no
C5A Mn1 C3A C4B -29.8(17) . . . no
C5B Mn1 C3A C1B 45(2) . . . no
C5B Mn1 C3A C2A 66(2) . . . no
C5B Mn1 C3A C2B 89(4) . . . no
C5B Mn1 C3A C3B -88(4) . . . no
C5B Mn1 C3A C4A -53(2) . . . no
C5B Mn1 C3A C4B -42(2) . . . no
As1 Mn1 C3A C1B 133.5(14) 3_555 . . no
As1 Mn1 C3A C2A 154.5(15) 3_555 . . no
As1 Mn1 C3A C2B 178(3) 3_555 . . no
As1 Mn1 C3A C3B 0(4) 3_555 . . no
As1 Mn1 C3A C4A 35(3) 3_555 . . no
As1 Mn1 C3A C4B 47(2) 3_555 . . no
As1 Mn1 C4A C3A -23(3) . . . no
As1 Mn1 C4A C3B -2(4) . . . no
As1 Mn1 C4A C4B -157(6) . . . no
As1 Mn1 C4A C5A -132.3(17) . . . no
As1 Mn1 C4A C5B -118(2) . . . no
C1A Mn1 C4A C3A 77(2) . . . no
C1A Mn1 C4A C3B 98(3) . . . no
C1A Mn1 C4A C4B -57(7) . . . no
C1A Mn1 C4A C5A -32.4(19) . . . no
C1A Mn1 C4A C5B -18(2) . . . no
C1B Mn1 C4A C3A 55(2) . . . no
C1B Mn1 C4A C3B 76(3) . . . no
C1B Mn1 C4A C4B -79(7) . . . no
C1B Mn1 C4A C5A -54(2) . . . no
C1B Mn1 C4A C5B -40(2) . . . no
C2A Mn1 C4A C3A 34(2) . . . no
C2A Mn1 C4A C3B 55(3) . . . no
C2A Mn1 C4A C4B -99(7) . . . no
C2A Mn1 C4A C5A -75(2) . . . no
C2A Mn1 C4A C5B -61(2) . . . no
C2B Mn1 C4A C3A 14(2) . . . no
C2B Mn1 C4A C3B 36(2) . . . no
C2B Mn1 C4A C4B -119(8) . . . no
C2B Mn1 C4A C5A -95(3) . . . no
C2B Mn1 C4A C5B -81(3) . . . no
C3A Mn1 C4A C3B 21(2) . . . no
C3A Mn1 C4A C4B -134(8) . . . no
C3A Mn1 C4A C5A -109(3) . . . no
C3A Mn1 C4A C5B -95(3) . . . no
C4B Mn1 C4A C3A 134(8) . . . no
C4B Mn1 C4A C3B 155(9) . . . no
C4B Mn1 C4A C5A 24(6) . . . no
C4B Mn1 C4A C5B 39(7) . . . no
C5A Mn1 C4A C3A 109(3) . . . no
C5A Mn1 C4A C3B 130(4) . . . no
C5A Mn1 C4A C4B -24(6) . . . no
C5A Mn1 C4A C5B 14(2) . . . no
C5B Mn1 C4A C3A 95(3) . . . no
C5B Mn1 C4A C3B 116(4) . . . no
C5B Mn1 C4A C4B -39(7) . . . no
C5B Mn1 C4A C5A -14(2) . . . no
As1 Mn1 C4A C3A -156.6(19) 3_555 . . no
As1 Mn1 C4A C3B -136(3) 3_555 . . no
As1 Mn1 C4A C4B 70(7) 3_555 . . no
As1 Mn1 C4A C5A 94(2) 3_555 . . no
As1 Mn1 C4A C5B 109(2) 3_555 . . no
C1A Mn1 C4B C3A 79.7(18) . . . no
C1A Mn1 C4B C3B 99.1(18) . . . no
C1A Mn1 C4B C4A 117(7) . . . no
C1A Mn1 C4B C5A -30(2) . . . no
C1A Mn1 C4B C5B -14(2) . . . no
C1B Mn1 C4B C3A 56.9(18) . . . no
C1B Mn1 C4B C3B 76.3(17) . . . no
C1B Mn1 C4B C4A 95(7) . . . no
C1B Mn1 C4B C5A -52(2) . . . no
C1B Mn1 C4B C5B -37(3) . . . no
C2A Mn1 C4B C3A 36.5(18) . . . no
C2A Mn1 C4B C3B 55.9(17) . . . no
C2A Mn1 C4B C4A 74(7) . . . no
C2A Mn1 C4B C5A -73(3) . . . no
C2A Mn1 C4B C5B -57(3) . . . no
C2B Mn1 C4B C3A 16.5(18) . . . no
C2B Mn1 C4B C3B 35.9(16) . . . no
C2B Mn1 C4B C4A 54(7) . . . no
C2B Mn1 C4B C5A -93(3) . . . no
C2B Mn1 C4B C5B -77(3) . . . no
C3A Mn1 C4B C3B 19.4(17) . . . no
C3A Mn1 C4B C4A 38(7) . . . no
C3A Mn1 C4B C5A -109(3) . . . no
C3A Mn1 C4B C5B -94(3) . . . no
C4A Mn1 C4B C3A -38(7) . . . no
C4A Mn1 C4B C3B -18(7) . . . no
C4A Mn1 C4B C5A -147(8) . . . no
C4A Mn1 C4B C5B -131(8) . . . no
C5A Mn1 C4B C3A 109(3) . . . no
C5A Mn1 C4B C3B 129(3) . . . no
C5A Mn1 C4B C4A 147(8) . . . no
C5A Mn1 C4B C5B 16(3) . . . no
C5B Mn1 C4B C3A 94(3) . . . no
C5B Mn1 C4B C3B 113(3) . . . no
C5B Mn1 C4B C4A 131(8) . . . no
C5B Mn1 C4B C5A -16(3) . . . no
As1 Mn1 C4B C3A -150.8(16) 3_555 . . no
As1 Mn1 C4B C3B -131.4(14) 3_555 . . no
As1 Mn1 C4B C4A -113(7) 3_555 . . no
As1 Mn1 C4B C5A 100(2) 3_555 . . no
As1 Mn1 C4B C5B 115(3) 3_555 . . no
As1 Mn1 C5A C1A -1(3) . . . no
As1 Mn1 C5A C4A 123(2) . . . no
As1 Mn1 C5A C4B 133(2) . . . no
As1 Mn1 C5A C5B 9(10) . . . no
C1A Mn1 C5A C4A 124(3) . . . no
C1A Mn1 C5A C4B 134(3) . . . no
C1A Mn1 C5A C5B 10(8) . . . no
C1B Mn1 C5A C1A -25.7(16) . . . no
C1B Mn1 C5A C4A 98(3) . . . no
C1B Mn1 C5A C4B 108(3) . . . no
C1B Mn1 C5A C5B -16(8) . . . no
C2A Mn1 C5A C1A -43.6(17) . . . no
C2A Mn1 C5A C4A 80(2) . . . no
C2A Mn1 C5A C4B 90(3) . . . no
C2A Mn1 C5A C5B -34(8) . . . no
C2B Mn1 C5A C1A -62.9(18) . . . no
C2B Mn1 C5A C4A 61(2) . . . no
C2B Mn1 C5A C4B 71(3) . . . no
C2B Mn1 C5A C5B -53(8) . . . no
C3A Mn1 C5A C1A -83(2) . . . no
C3A Mn1 C5A C4A 41(2) . . . no
C3A Mn1 C5A C4B 50(3) . . . no
C3A Mn1 C5A C5B -74(9) . . . no
C4A Mn1 C5A C1A -124(3) . . . no
C4A Mn1 C5A C4B 10(3) . . . no
C4A Mn1 C5A C5B -114(9) . . . no
C4B Mn1 C5A C1A -134(3) . . . no
C4B Mn1 C5A C4A -10(3) . . . no
C4B Mn1 C5A C5B -124(10) . . . no
C5B Mn1 C5A C1A -10(8) . . . no
C5B Mn1 C5A C4A 114(9) . . . no
C5B Mn1 C5A C4B 124(10) . . . no
As1 Mn1 C5A C1A 138.0(15) 3_555 . . no
As1 Mn1 C5A C4A -98(2) 3_555 . . no
As1 Mn1 C5A C4B -88(3) 3_555 . . no
As1 Mn1 C5A C5B 148(8) 3_555 . . no
As1 Mn1 C5B C1A -7(5) . . . no
As1 Mn1 C5B C1B 27(4) . . . no
As1 Mn1 C5B C4A 132(2) . . . no
As1 Mn1 C5B C4B 144(2) . . . no
As1 Mn1 C5B C5A -174(7) . . . no
C1A Mn1 C5B C1B 33(2) . . . no
C1A Mn1 C5B C4A 139(4) . . . no
C1A Mn1 C5B C4B 151(5) . . . no
C1A Mn1 C5B C5A -167(11) . . . no
C1B Mn1 C5B C1A -33(2) . . . no
C1B Mn1 C5B C4A 106(3) . . . no
C1B Mn1 C5B C4B 118(4) . . . no
C1B Mn1 C5B C5A 160(10) . . . no
C2A Mn1 C5B C1A -52(3) . . . no
C2A Mn1 C5B C1B -19(2) . . . no
C2A Mn1 C5B C4A 87(3) . . . no
C2A Mn1 C5B C4B 99(3) . . . no
C2A Mn1 C5B C5A 141(9) . . . no
C2B Mn1 C5B C1A -72(3) . . . no
C2B Mn1 C5B C1B -39(2) . . . no
C2B Mn1 C5B C4A 67(2) . . . no
C2B Mn1 C5B C4B 79(3) . . . no
C2B Mn1 C5B C5A 121(9) . . . no
C3A Mn1 C5B C1A -94(3) . . . no
C3A Mn1 C5B C1B -61(2) . . . no
C3A Mn1 C5B C4A 45(2) . . . no
C3A Mn1 C5B C4B 57(3) . . . no
C3A Mn1 C5B C5A 99(9) . . . no
C4A Mn1 C5B C1A -139(4) . . . no
C4A Mn1 C5B C1B -106(3) . . . no
C4A Mn1 C5B C4B 12(2) . . . no
C4A Mn1 C5B C5A 54(8) . . . no
C4B Mn1 C5B C1A -151(5) . . . no
C4B Mn1 C5B C1B -118(4) . . . no
C4B Mn1 C5B C4A -12(2) . . . no
C4B Mn1 C5B C5A 42(8) . . . no
C5A Mn1 C5B C1A 167(11) . . . no
C5A Mn1 C5B C1B -160(10) . . . no
C5A Mn1 C5B C4A -54(8) . . . no
C5A Mn1 C5B C4B -42(8) . . . no
As1 Mn1 C5B C1A 132(3) 3_555 . . no
As1 Mn1 C5B C1B 165.3(18) 3_555 . . no
As1 Mn1 C5B C4A -89(2) 3_555 . . no
As1 Mn1 C5B C4B -77(3) 3_555 . . no
As1 Mn1 C5B C5A -35(9) 3_555 . . no
Mn1 C1A C1B C2B 45(7) . . . no
Mn1 C1A C1B C3A 54(3) . . . no
Mn1 C1A C1B C5B 69(3) . . . no
C2A C1A C1B Mn1 -27(19) . . . no
C2A C1A C1B C2B 18(14) . . . no
C2A C1A C1B C3A 27(17) . . . no
C2A C1A C1B C5B 42.00 . . . no
C5A C1A C1B Mn1 -68(2) . . . no
C5A C1A C1B C2B -23(8) . . . no
C5A C1A C1B C3A -14(5) . . . no
C5A C1A C1B C5B 1(3) . . . no
C5B C1A C1B Mn1 -69(3) . . . no
C5B C1A C1B C2B -24(9) . . . no
C5B C1A C1B C3A -15(5) . . . no
Mn1 C1A C2A C1B -151(19) . . . no
Mn1 C1A C2A C2B 57(6) . . . no
Mn1 C1A C2A C3A 61(2) . . . no
C1B C1A C2A Mn1 151(19) . . . no
C1B C1A C2A C2B -152.00 . . . no
C1B C1A C2A C3A -147.00 . . . no
C5A C1A C2A Mn1 -68.3(19) . . . no
C5A C1A C2A C1B 140(19) . . . no
C5A C1A C2A C2B -12(7) . . . no
C5A C1A C2A C3A -7(3) . . . no
C5B C1A C2A Mn1 -69(3) . . . no
C5B C1A C2A C1B 139(19) . . . no
C5B C1A C2A C2B -13(8) . . . no
C5B C1A C2A C3A -8(4) . . . no
Mn1 C1A C5A C4A -56(2) . . . no
Mn1 C1A C5A C4B -61(4) . . . no
Mn1 C1A C5A C5B -82.00 . . . no
C1B C1A C5A Mn1 71(3) . . . no
C1B C1A C5A C4A 16(5) . . . no
C1B C1A C5A C4B 10(6) . . . no
C1B C1A C5A C5B -11.00 . . . no
C2A C1A C5A Mn1 65.8(19) . . . no
C2A C1A C5A C4A 10(3) . . . no
C2A C1A C5A C4B 5(5) . . . no
C2A C1A C5A C5B -16.00 . . . no
C5B C1A C5A Mn1 82.00 . . . no
C5B C1A C5A C4A 26.00 . . . no
C5B C1A C5A C4B 21.00 . . . no
Mn1 C1A C5B C1B -73(4) . . . no
Mn1 C1A C5B C4A -54(5) . . . no
Mn1 C1A C5B C4B -59(8) . . . no
C1B C1A C5B Mn1 73(4) . . . no
C1B C1A C5B C4A 19(7) . . . no
C1B C1A C5B C4B 14(10) . . . no
C2A C1A C5B Mn1 67(2) . . . no
C2A C1A C5B C1B -6(3) . . . no
C2A C1A C5B C4A 13(6) . . . no
C2A C1A C5B C4B 9(9) . . . no
C5A C1A C5B Mn1 -97.00 . . . no
C5A C1A C5B C1B -170.00 . . . no
C5A C1A C5B C4A -151.00 . . . no
C5A C1A C5B C4B -156.00 . . . no
Mn1 C1B C2A C1A 28(19) . . . no
Mn1 C1B C2A C2B 61(10) . . . no
Mn1 C1B C2A C3A 63(4) . . . no
C2B C1B C2A Mn1 -61(10) . . . no
C2B C1B C2A C1A -34.00 . . . no
C2B C1B C2A C3A 1(7) . . . no
C3A C1B C2A Mn1 -63(4) . . . no
C3A C1B C2A C1A -35.00 . . . no
C3A C1B C2A C2B -1(7) . . . no
C5B C1B C2A Mn1 -61(4) . . . no
C5B C1B C2A C1A -33(16) . . . no
C5B C1B C2A C2B 1(13) . . . no
C5B C1B C2A C3A 2(7) . . . no
Mn1 C1B C2B C2A -115(11) . . . no
Mn1 C1B C2B C3A 67(4) . . . no
Mn1 C1B C2B C3B 72(2) . . . no
C1A C1B C2B Mn1 -48(7) . . . no
C1A C1B C2B C2A -163(14) . . . no
C1A C1B C2B C3A 20(10) . . . no
C1A C1B C2B C3B 24(8) . . . no
C2A C1B C2B Mn1 115(11) . . . no
C2A C1B C2B C3A -178(12) . . . no
C2A C1B C2B C3B -174(11) . . . no
C3A C1B C2B Mn1 -67(4) . . . no
C3A C1B C2B C2A 178(12) . . . no
C3A C1B C2B C3B 4(3) . . . no
C5B C1B C2B Mn1 -65(2) . . . no
C5B C1B C2B C2A -180(11) . . . no
C5B C1B C2B C3A 3(6) . . . no
C5B C1B C2B C3B 7(4) . . . no
Mn1 C1B C3A C2A -105(5) . . . no
Mn1 C1B C3A C2B -104(5) . . . no
Mn1 C1B C3A C3B 88(6) . . . no
Mn1 C1B C3A C4A 71(2) . . . no
Mn1 C1B C3A C4B 76.2(18) . . . no
C1A C1B C3A Mn1 -63(4) . . . no
C1A C1B C3A C2A -168(8) . . . no
C1A C1B C3A C2B -167(6) . . . no
C1A C1B C3A C3B 25(8) . . . no
C1A C1B C3A C4A 9(5) . . . no
C1A C1B C3A C4B 13(5) . . . no
C2A C1B C3A Mn1 105(5) . . . no
C2A C1B C3A C2B 1(6) . . . no
C2A C1B C3A C3B -167(8) . . . no
C2A C1B C3A C4A 177(6) . . . no
C2A C1B C3A C4B -179(6) . . . no
C2B C1B C3A Mn1 104(5) . . . no
C2B C1B C3A C2A -1(6) . . . no
C2B C1B C3A C3B -168(9) . . . no
C2B C1B C3A C4A 176(6) . . . no
C2B C1B C3A C4B -180(5) . . . no
C5B C1B C3A Mn1 -73(2) . . . no
C5B C1B C3A C2A -179(6) . . . no
C5B C1B C3A C2B -178(5) . . . no
C5B C1B C3A C3B 15(7) . . . no
C5B C1B C3A C4A -2(3) . . . no
C5B C1B C3A C4B 3(3) . . . no
Mn1 C1B C5B C1A 101(4) . . . no
Mn1 C1B C5B C4A -65(2) . . . no
Mn1 C1B C5B C4B -71(3) . . . no
Mn1 C1B C5B C5A -73.00 . . . no
C1A C1B C5B Mn1 -101(4) . . . no
C1A C1B C5B C4A -166(5) . . . no
C1A C1B C5B C4B -172(6) . . . no
C1A C1B C5B C5A -173.00 . . . no
C2A C1B C5B Mn1 66(5) . . . no
C2A C1B C5B C1A 166(7) . . . no
C2A C1B C5B C4A 1(6) . . . no
C2A C1B C5B C4B -5(7) . . . no
C2A C1B C5B C5A -7.00 . . . no
C2B C1B C5B Mn1 66(2) . . . no
C2B C1B C5B C1A 167(5) . . . no
C2B C1B C5B C4A 1(4) . . . no
C2B C1B C5B C4B -5(5) . . . no
C2B C1B C5B C5A -7.00 . . . no
C3A C1B C5B Mn1 66.8(14) . . . no
C3A C1B C5B C1A 168(5) . . . no
C3A C1B C5B C4A 2(2) . . . no
C3A C1B C5B C4B -4(4) . . . no
C3A C1B C5B C5A -6.00 . . . no
Mn1 C2A C2B C1B 62(10) . . . no
Mn1 C2A C2B C3A 64(7) . . . no
Mn1 C2A C2B C3B 70(5) . . . no
C1A C2A C2B Mn1 -55(6) . . . no
C1A C2A C2B C1B 7(6) . . . no
C1A C2A C2B C3A 10(12) . . . no
C1A C2A C2B C3B 15(10) . . . no
C1B C2A C2B Mn1 -62(10) . . . no
C1B C2A C2B C3A 3(15) . . . no
C1B C2A C2B C3B 8(14) . . . no
C3A C2A C2B Mn1 -64(7) . . . no
C3A C2A C2B C1B -3(15) . . . no
C3A C2A C2B C3B 5(4) . . . no
Mn1 C2A C3A C1B 69(5) . . . no
Mn1 C2A C3A C2B -109(8) . . . no
Mn1 C2A C3A C3B 91(12) . . . no
Mn1 C2A C3A C4A 65(3) . . . no
Mn1 C2A C3A C4B 70(2) . . . no
C1A C2A C3A Mn1 -64(2) . . . no
C1A C2A C3A C1B 6(4) . . . no
C1A C2A C3A C2B -173(9) . . . no
C1A C2A C3A C3B 28(13) . . . no
C1A C2A C3A C4A 2(4) . . . no
C1A C2A C3A C4B 7(3) . . . no
C1B C2A C3A Mn1 -69(5) . . . no
C1B C2A C3A C2B -178(10) . . . no
C1B C2A C3A C3B 22(14) . . . no
C1B C2A C3A C4A -4(6) . . . no
C1B C2A C3A C4B 1(6) . . . no
C2B C2A C3A Mn1 109(8) . . . no
C2B C2A C3A C1B 178(10) . . . no
C2B C2A C3A C3B -160(16) . . . no
C2B C2A C3A C4A 175(9) . . . no
C2B C2A C3A C4B 180(9) . . . no
Mn1 C2B C3A C1B 67(3) . . . no
Mn1 C2B C3A C2A 68(7) . . . no
Mn1 C2B C3A C4A 60(6) . . . no
Mn1 C2B C3A C4B 67(4) . . . no
C1B C2B C3A Mn1 -67(3) . . . no
C1B C2B C3A C2A 1(5) . . . no
C1B C2B C3A C4A -7(8) . . . no
C1B C2B C3A C4B 0(7) . . . no
C2A C2B C3A Mn1 -68(7) . . . no
C2A C2B C3A C1B -1(5) . . . no
C2A C2B C3A C4A -8(12) . . . no
C2A C2B C3A C4B 0(11) . . . no
C3B C2B C3A Mn1 -163.00 . . . no
C3B C2B C3A C1B -96.00 . . . no
C3B C2B C3A C2A -95.00 . . . no
C3B C2B C3A C4A -103.00 . . . no
C3B C2B C3A C4B -96.00 . . . no
Mn1 C2B C3B C3A -17.00 . . . no
Mn1 C2B C3B C4A 53(3) . . . no
Mn1 C2B C3B C4B 62(2) . . . no
C1B C2B C3B C3A -85.00 . . . no
C1B C2B C3B C4A -15(4) . . . no
C1B C2B C3B C4B -6(4) . . . no
C2A C2B C3B C3A -88.00 . . . no
C2A C2B C3B C4A -18(7) . . . no
C2A C2B C3B C4B -9(7) . . . no
C3A C2B C3B C4A 70.00 . . . no
C3A C2B C3B C4B 79.00 . . . no
Mn1 C3A C3B C2B 163.00 . . . no
Mn1 C3A C3B C4A 51(4) . . . no
Mn1 C3A C3B C4B 60(3) . . . no
C1B C3A C3B C2B 88.00 . . . no
C1B C3A C3B C4A -24(7) . . . no
C1B C3A C3B C4B -15(7) . . . no
C2A C3A C3B C2B 77.00 . . . no
C2A C3A C3B C4A -35(13) . . . no
C2A C3A C3B C4B -26(13) . . . no
C4A C3A C3B C2B 112.00 . . . no
C4A C3A C3B C4B 9(3) . . . no
C4B C3A C3B C2B 102.00 . . . no
C4B C3A C3B C4A -9(3) . . . no
Mn1 C3A C4A C3B -127(5) . . . no
Mn1 C3A C4A C4B 96(11) . . . no
Mn1 C3A C4A C5A 73(2) . . . no
Mn1 C3A C4A C5B 71(2) . . . no
C1B C3A C4A Mn1 -69.4(15) . . . no
C1B C3A C4A C3B 163(5) . . . no
C1B C3A C4A C4B 26(11) . . . no
C1B C3A C4A C5A 3(3) . . . no
C1B C3A C4A C5B 2(2) . . . no
C2A C3A C4A Mn1 -68(3) . . . no
C2A C3A C4A C3B 165(6) . . . no
C2A C3A C4A C4B 27(11) . . . no
C2A C3A C4A C5A 5(4) . . . no
C2A C3A C4A C5B 3(4) . . . no
C2B C3A C4A Mn1 -65(7) . . . no
C2B C3A C4A C3B 168(9) . . . no
C2B C3A C4A C4B 31(14) . . . no
C2B C3A C4A C5A 8(8) . . . no
C2B C3A C4A C5B 7(7) . . . no
C3B C3A C4A Mn1 127(5) . . . no
C3B C3A C4A C4B -137(12) . . . no
C3B C3A C4A C5A -160(5) . . . no
C3B C3A C4A C5B -162(5) . . . no
C4B C3A C4A Mn1 -96(11) . . . no
C4B C3A C4A C3B 137(12) . . . no
C4B C3A C4A C5A -23(10) . . . no
C4B C3A C4A C5B -24(10) . . . no
Mn1 C3A C4B C3B -118(4) . . . no
Mn1 C3A C4B C4A -81(11) . . . no
Mn1 C3A C4B C5A 69(3) . . . no
Mn1 C3A C4B C5B 69(3) . . . no
C1B C3A C4B Mn1 -72.3(14) . . . no
C1B C3A C4B C3B 170(5) . . . no
C1B C3A C4B C4A -154(11) . . . no
C1B C3A C4B C5A -4(3) . . . no
C1B C3A C4B C5B -3(3) . . . no
C2A C3A C4B Mn1 -73(2) . . . no
C2A C3A C4B C3B 169(6) . . . no
C2A C3A C4B C4A -154(11) . . . no
C2A C3A C4B C5A -4(4) . . . no
C2A C3A C4B C5B -3(4) . . . no
C2B C3A C4B Mn1 -73(5) . . . no
C2B C3A C4B C3B 169(8) . . . no
C2B C3A C4B C4A -154(12) . . . no
C2B C3A C4B C5A -4(7) . . . no
C2B C3A C4B C5B -3(6) . . . no
C3B C3A C4B Mn1 118(4) . . . no
C3B C3A C4B C4A 37(11) . . . no
C3B C3A C4B C5A -173(5) . . . no
C3B C3A C4B C5B -173(5) . . . no
C4A C3A C4B Mn1 81(11) . . . no
C4A C3A C4B C3B -37(11) . . . no
C4A C3A C4B C5A 150(12) . . . no
C4A C3A C4B C5B 151(12) . . . no
C2B C3B C4A Mn1 -54(3) . . . no
C2B C3B C4A C3A -5(4) . . . no
C2B C3B C4A C4B 70(18) . . . no
C2B C3B C4A C5A 21(5) . . . no
C2B C3B C4A C5B 16(4) . . . no
C3A C3B C4A Mn1 -50(4) . . . no
C3A C3B C4A C4B 74(18) . . . no
C3A C3B C4A C5A 25(6) . . . no
C3A C3B C4A C5B 20(6) . . . no
C4B C3B C4A Mn1 -124(18) . . . no
C4B C3B C4A C3A -74(18) . . . no
C4B C3B C4A C5A -49(17) . . . no
C4B C3B C4A C5B -54(17) . . . no
C2B C3B C4B Mn1 -60(2) . . . no
C2B C3B C4B C3A -5(4) . . . no
C2B C3B C4B C4A -113(17) . . . no
C2B C3B C4B C5A 3(5) . . . no
C2B C3B C4B C5B 3(4) . . . no
C3A C3B C4B Mn1 -55(4) . . . no
C3A C3B C4B C4A -109(18) . . . no
C3A C3B C4B C5A 8(6) . . . no
C3A C3B C4B C5B 8(5) . . . no
C4A C3B C4B Mn1 54(17) . . . no
C4A C3B C4B C3A 109(18) . . . no
C4A C3B C4B C5A 116(19) . . . no
C4A C3B C4B C5B 116(19) . . . no
Mn1 C4A C4B C3A 82(8) . . . no
Mn1 C4A C4B C3B 120(18) . . . no
Mn1 C4A C4B C5A 43(10) . . . no
Mn1 C4A C4B C5B 50(7) . . . no
C3A C4A C4B Mn1 -82(8) . . . no
C3A C4A C4B C3B 39(12) . . . no
C3A C4A C4B C5A -39(15) . . . no
C3A C4A C4B C5B -32(13) . . . no
C3B C4A C4B Mn1 -120(18) . . . no
C3B C4A C4B C3A -39(12) . . . no
C3B C4A C4B C5A -78.00 . . . no
C3B C4A C4B C5B -70(18) . . . no
C5A C4A C4B Mn1 -43(10) . . . no
C5A C4A C4B C3A 39(15) . . . no
C5A C4A C4B C3B 78.00 . . . no
C5A C4A C4B C5B 7(5) . . . no
C5B C4A C4B Mn1 -50(7) . . . no
C5B C4A C4B C3A 32(13) . . . no
C5B C4A C4B C3B 70(18) . . . no
C5B C4A C4B C5A -7(5) . . . no
Mn1 C4A C5A C1A 59(2) . . . no
Mn1 C4A C5A C4B -139(11) . . . no
Mn1 C4A C5A C5B 63(8) . . . no
C3A C4A C5A Mn1 -69(2) . . . no
C3A C4A C5A C1A -10(4) . . . no
C3A C4A C5A C4B 153(11) . . . no
C3A C4A C5A C5B -5(9) . . . no
C3B C4A C5A Mn1 -80(4) . . . no
C3B C4A C5A C1A -21(5) . . . no
C3B C4A C5A C4B 142(12) . . . no
C3B C4A C5A C5B -17(10) . . . no
C4B C4A C5A Mn1 139(11) . . . no
C4B C4A C5A C1A -163(11) . . . no
C4B C4A C5A C5B -158(14) . . . no
C5B C4A C5A Mn1 -63(8) . . . no
C5B C4A C5A C1A -4(7) . . . no
C5B C4A C5A C4B 158(14) . . . no
Mn1 C4A C5B C1A 60(5) . . . no
Mn1 C4A C5B C1B 70(2) . . . no
Mn1 C4A C5B C4B -130(9) . . . no
Mn1 C4A C5B C5A -113(8) . . . no
C3A C4A C5B Mn1 -72.2(19) . . . no
C3A C4A C5B C1A -12(6) . . . no
C3A C4A C5B C1B -2(3) . . . no
C3A C4A C5B C4B 158(9) . . . no
C3A C4A C5B C5A 175(8) . . . no
C3B C4A C5B Mn1 -81(3) . . . no
C3B C4A C5B C1A -22(7) . . . no
C3B C4A C5B C1B -11(4) . . . no
C3B C4A C5B C4B 149(10) . . . no
C3B C4A C5B C5A 166(8) . . . no
C4B C4A C5B Mn1 130(9) . . . no
C4B C4A C5B C1A -171(10) . . . no
C4B C4A C5B C1B -161(9) . . . no
C4B C4A C5B C5A 17(10) . . . no
C5A C4A C5B Mn1 113(8) . . . no
C5A C4A C5B C1A 173(12) . . . no
C5A C4A C5B C1B -177(10) . . . no
C5A C4A C5B C4B -17(10) . . . no
Mn1 C4B C5A C1A 59(3) . . . no
Mn1 C4B C5A C4A 39(10) . . . no
Mn1 C4B C5A C5B 63(9) . . . no
C3A C4B C5A Mn1 -59(2) . . . no
C3A C4B C5A C1A -1(5) . . . no
C3A C4B C5A C4A -21(9) . . . no
C3A C4B C5A C5B 3(9) . . . no
C3B C4B C5A Mn1 -62(3) . . . no
C3B C4B C5A C1A -3(6) . . . no
C3B C4B C5A C4A -24(8) . . . no
C3B C4B C5A C5B 0(10) . . . no
C4A C4B C5A Mn1 -39(10) . . . no
C4A C4B C5A C1A 20(12) . . . no
C4A C4B C5A C5B 24(15) . . . no
C5B C4B C5A Mn1 -63(9) . . . no
C5B C4B C5A C1A -4(7) . . . no
C5B C4B C5A C4A -24(15) . . . no
Mn1 C4B C5B C1A 60(8) . . . no
Mn1 C4B C5B C1B 68(3) . . . no
Mn1 C4B C5B C4A 47(8) . . . no
Mn1 C4B C5B C5A -113(9) . . . no
C3A C4B C5B Mn1 -64.1(16) . . . no
C3A C4B C5B C1A -4(9) . . . no
C3A C4B C5B C1B 4(4) . . . no
C3A C4B C5B C4A -17(7) . . . no
C3A C4B C5B C5A -177(9) . . . no
C3B C4B C5B Mn1 -67(3) . . . no
C3B C4B C5B C1A -7(10) . . . no
C3B C4B C5B C1B 1(5) . . . no
C3B C4B C5B C4A -20(7) . . . no
C3B C4B C5B C5A -180(9) . . . no
C4A C4B C5B Mn1 -47(8) . . . no
C4A C4B C5B C1A 13(14) . . . no
C4A C4B C5B C1B 21(9) . . . no
C4A C4B C5B C5A -160(12) . . . no
C5A C4B C5B Mn1 113(9) . . . no
C5A C4B C5B C1A 173(15) . . . no
C5A C4B C5B C1B -179(11) . . . no
C5A C4B C5B C4A 160(12) . . . no
Mn1 C5A C5B C1B 69.00 . . . no
Mn1 C5A C5B C4A 60(5) . . . no
Mn1 C5A C5B C4B 66(7) . . . no
C1A C5A C5B Mn1 95.00 . . . no
C1A C5A C5B C1B 164.00 . . . no
C1A C5A C5B C4A 155.00 . . . no
C1A C5A C5B C4B 161.00 . . . no
C4A C5A C5B Mn1 -60(5) . . . no
C4A C5A C5B C1B 9.00 . . . no
C4A C5A C5B C4B 6(4) . . . no
C4B C5A C5B Mn1 -66(7) . . . no
C4B C5A C5B C1B 3.00 . . . no
C4B C5A C5B C4A -6(4) . . . no
